data_4126398
loop_
_publ_author_name
'Silver, Mark A.'
'Cary, Samantha K.'
'Garza, Alejandro J.'
'Baumbach, Ryan E.'
'Arico, Alexandra A.'
'Galmin, Gregory A.'
'Chen, Kuan-Wen'
'Johnson, Jason A.'
'Wang, Jamie C.'
'Clark, Ronald J.'
'Chemey, Alexander'
'Eaton, Teresa M.'
'Marsh, Matthew L.'
'Seidler, Kevin'
'Galley, Shane S.'
'van de Burgt, Lambertus'
'Gray, Ashley L.'
'Hobart, David E.'
'Hanson, Kenneth'
'van Cleve, Shelley M.'
'Gendron, Fr\'ed\'eric'
'Autschbach, Jochen'
'Scuseria, Gustavo E.'
'Maron, Laurent'
'Speldrich, Manfred'
'K\"ogerler, Paul'
'Celis-Barros, Cristian'
'Pa\'ez-Hernand\'ez, Day\'an'
'Arratia-Perez, Ramiro'
'Ruf, Michael'
'Albrecht-Schmitt, Thomas E'

_publ_section_title
;
 Departure from a Spherically Symmetric Ground State in a System with a
 Half-filled Shell: The Case Example of Berkelium(IV) Iodate.
;
_journal_name_full 'Journal of the American Chemical Society'
_journal_paper_doi 10.1021/jacs.7b05569
_journal_year 2017
_chemical_formula_moiety 'I2 O6, 4(I O3), 2(Bk)'
_chemical_formula_sum 'Bk2 I6 O18'
_chemical_formula_weight 1547.40
_chemical_melting_point ?
_chemical_name_common 'Berkelium(III) iodate'
_chemical_name_systematic
;
 ?
;
_space_group_crystal_system monoclinic
_space_group_IT_number 14
_space_group_name_Hall '-P 2yn'
_space_group_name_H-M_alt 'P 1 21/n 1'
_symmetry_space_group_name_Hall '-P 2yn'
_symmetry_space_group_name_H-M 'P 1 21/n 1'
_audit_creation_method SHELXL-2014
_cell_angle_alpha 90
_cell_angle_beta 96.8723(8)
_cell_angle_gamma 90
_cell_formula_units_Z 2
_cell_length_a 8.7475(4)
_cell_length_b 5.9029(3)
_cell_length_c 15.0832(7)
_cell_measurement_reflns_used 2364
_cell_measurement_temperature 100(2)
_cell_measurement_theta_max 30.538
_cell_measurement_theta_min 2.566
_cell_volume 773.23(6)
_computing_cell_refinement 'smart saint'
_computing_data_collection smart
_computing_data_reduction SAINT
_computing_molecular_graphics 'SHELXL-2014/7 (Sheldrick, 2014)'
_computing_publication_material 'SHELXCIF-97 (Sheldrick, 1997)'
_computing_structure_refinement 'SHELXL-2014/7 (Sheldrick, 2014)'
_computing_structure_solution 'SHELXL-2014/7 (Sheldrick, 2014)'
_diffrn_ambient_temperature 100(2)
_diffrn_detector_area_resol_mean 0
_diffrn_measured_fraction_theta_full 1.000
_diffrn_measured_fraction_theta_max 1.000
_diffrn_measurement_device_type 'BRUKER apex II'
_diffrn_measurement_method '0.5 wide w/ exposures'
_diffrn_radiation_type MoK\a
_diffrn_radiation_wavelength 0.71073
_diffrn_reflns_av_R_equivalents 0.0237
_diffrn_reflns_av_unetI/netI 0.0151
_diffrn_reflns_Laue_measured_fraction_full 1.000
_diffrn_reflns_Laue_measured_fraction_max 1.000
_diffrn_reflns_limit_h_max 12
_diffrn_reflns_limit_h_min -12
_diffrn_reflns_limit_k_max 8
_diffrn_reflns_limit_k_min -8
_diffrn_reflns_limit_l_max 21
_diffrn_reflns_limit_l_min -21
_diffrn_reflns_number 13244
_diffrn_reflns_point_group_measured_fraction_full 1.000
_diffrn_reflns_point_group_measured_fraction_max 1.000
_diffrn_reflns_theta_full 25.242
_diffrn_reflns_theta_max 30.538
_diffrn_reflns_theta_min 2.566
_diffrn_source 'Imus microfocused'
_exptl_absorpt_coefficient_mu 22.546
_exptl_absorpt_correction_type multi-scan
_exptl_absorpt_process_details SHELTXPREP
_exptl_crystal_colour gold
_exptl_crystal_density_diffrn 6.646
_exptl_crystal_density_meas ?
_exptl_crystal_density_method 'Not measured'
_exptl_crystal_description 'truncated, tetragoanl bipyramid'
_exptl_crystal_F_000 1312
_exptl_crystal_size_max 0.1
_exptl_crystal_size_mid 0.08
_exptl_crystal_size_min 0.06
_exptl_transmission_factor_max 0.7456
_exptl_transmission_factor_min 0.5089
_refine_diff_density_max 2.782
_refine_diff_density_min -3.213
_refine_diff_density_rms 0.378
_refine_ls_extinction_method none
_refine_ls_goodness_of_fit_ref 1.216
_refine_ls_hydrogen_treatment undef
_refine_ls_matrix_type full
_refine_ls_number_parameters 118
_refine_ls_number_reflns 2364
_refine_ls_number_restraints 0
_refine_ls_restrained_S_all 1.216
_refine_ls_R_factor_all 0.0310
_refine_ls_R_factor_gt 0.0307
_refine_ls_shift/su_max 0.001
_refine_ls_shift/su_mean 0.000
_refine_ls_structure_factor_coef Fsqd
_refine_ls_weighting_details 'w=1/[\s^2^(Fo^2^)+(0.0229P)^2^+26.4093P] where P=(Fo^2^+2Fc^2^)/3'
_refine_ls_weighting_scheme calc
_refine_ls_wR_factor_gt 0.0750
_refine_ls_wR_factor_ref 0.0752
_reflns_Friedel_coverage 0.000
_reflns_number_gt 2352
_reflns_number_total 2364
_reflns_threshold_expression 'I > 2\s(I)'
_cod_data_source_file ja7b05569_si_002.cif
_cod_data_source_block 1
_cod_depositor_comments
;
The following automatic conversions were performed:

'_chemical_melting_point' value 'not measured' was changed to '?' -
the value is undefined or not given.

'_exptl_crystal_density_meas' value 'N/A' was changed to '?' - the
value is perceived as not measured.

Automatic conversion script
Id: cif_fix_values 4973 2017-02-22 13:04:09Z antanas 
;
_cod_database_code 4126398
_shelx_space_group_comment
;
The symmetry employed for this shelxl refinement is uniquely defined
by the following loop, which should always be used as a source of
symmetry information in preference to the above space-group names.
They are only intended as comments.
;
_shelxl_version_number 2014-3

loop_
_space_group_symop_operation_xyz
'x, y, z'
'-x+1/2, y+1/2, -z+1/2'
'-x, -y, -z'
'x-1/2, -y-1/2, z-1/2'

loop_
_atom_site_label
_atom_site_type_symbol
_atom_site_fract_x
_atom_site_fract_y
_atom_site_fract_z
_atom_site_U_iso_or_equiv
_atom_site_adp_type
_atom_site_occupancy
_atom_site_site_symmetry_order
_atom_site_calc_flag
Bk1 Bk 0.53958(3) 0.23112(5) 0.39957(2) 0.01743(8) Uani 1 1 d
I1 I 0.61727(6) -0.09239(9) 0.19925(3) 0.01333(11) Uani 1 1 d
I2 I 0.27969(6) 0.68790(9) 0.35058(3) 0.01357(11) Uani 1 1 d
I3 I 0.83483(6) -0.14265(9) 0.47766(3) 0.01360(11) Uani 1 1 d
O7 O 0.7797(7) 0.0306(11) 0.3803(4) 0.0158(11) Uani 1 1 d
O2 O 0.7681(7) -0.0013(11) 0.1339(4) 0.0178(12) Uani 1 1 d
O3 O 0.3623(8) 0.5971(11) 0.4604(4) 0.0193(12) Uani 1 1 d
O8 O 0.4533(7) -0.0911(11) 0.1136(4) 0.0173(11) Uani 1 1 d
O6 O 0.5872(7) 0.1865(11) 0.2436(4) 0.0157(11) Uani 1 1 d
O5 O 0.3600(8) 0.4459(12) 0.2977(5) 0.0212(13) Uani 1 1 d
O1 O 0.6406(7) -0.1079(12) 0.5094(4) 0.0194(12) Uani 1 1 d
O4 O 0.4237(7) 0.8948(11) 0.3289(4) 0.0181(12) Uani 1 1 d
O9 O 0.9112(7) 0.0799(11) 0.5555(4) 0.0182(12) Uani 1 1 d

loop_
_atom_site_aniso_label
_atom_site_aniso_U_11
_atom_site_aniso_U_22
_atom_site_aniso_U_33
_atom_site_aniso_U_23
_atom_site_aniso_U_13
_atom_site_aniso_U_12
Bk1 0.01634(14) 0.02050(15) 0.01556(13) -0.00009(10) 0.00234(10) -0.00307(10)
I1 0.0128(2) 0.0142(2) 0.0131(2) 0.00021(17) 0.00173(16) 0.00036(17)
I2 0.0131(2) 0.0135(2) 0.0142(2) -0.00047(17) 0.00211(16) -0.00011(17)
I3 0.0133(2) 0.0135(2) 0.0140(2) -0.00073(17) 0.00151(16) 0.00057(17)
O7 0.019(3) 0.014(3) 0.015(3) 0.001(2) 0.002(2) 0.002(2)
O2 0.016(3) 0.021(3) 0.017(3) 0.002(2) 0.004(2) 0.003(2)
O3 0.020(3) 0.019(3) 0.017(3) 0.001(2) -0.003(2) -0.002(2)
O8 0.016(3) 0.016(3) 0.018(3) -0.002(2) -0.002(2) 0.001(2)
O6 0.020(3) 0.013(3) 0.014(3) -0.002(2) 0.001(2) 0.001(2)
O5 0.019(3) 0.019(3) 0.026(3) -0.006(3) 0.003(2) 0.001(2)
O1 0.014(3) 0.024(3) 0.023(3) 0.000(3) 0.008(2) -0.002(2)
O4 0.018(3) 0.020(3) 0.017(3) -0.001(2) 0.003(2) -0.005(2)
O9 0.015(3) 0.017(3) 0.022(3) -0.005(2) -0.001(2) -0.001(2)

loop_
_atom_type_symbol
_atom_type_description
_atom_type_scat_dispersion_real
_atom_type_scat_dispersion_imag
_atom_type_scat_source
O O 0.0106 0.0060 'International Tables Vol C Tables 4.2.6.8 and 6.1.1.4'
I I -0.4742 1.8119 'International Tables Vol C Tables 4.2.6.8 and 6.1.1.4'
Bk Bk -6.8498 4.9086 'International Tables Vol C Tables 4.2.6.8 and 6.1.1.4'

loop_
_geom_angle_atom_site_label_1
_geom_angle_atom_site_label_2
_geom_angle_atom_site_label_3
_geom_angle
_geom_angle_site_symmetry_1
_geom_angle_site_symmetry_3
O1 Bk1 O2 150.4(2) 3_656 2_655
O1 Bk1 O3 79.0(2) 3_656 3_666
O2 Bk1 O3 73.9(2) 2_655 3_666
O1 Bk1 O4 74.1(2) 3_656 1_545
O2 Bk1 O4 135.5(2) 2_655 1_545
O3 Bk1 O4 145.0(2) 3_666 1_545
O1 Bk1 O5 96.0(2) 3_656 .
O2 Bk1 O5 86.6(2) 2_655 .
O3 Bk1 O5 118.2(2) 3_666 .
O4 Bk1 O5 86.8(2) 1_545 .
O1 Bk1 O6 137.5(2) 3_656 .
O2 Bk1 O6 70.5(2) 2_655 .
O3 Bk1 O6 143.5(2) 3_666 .
O4 Bk1 O6 66.4(2) 1_545 .
O5 Bk1 O6 67.6(2) . .
O1 Bk1 O7 124.6(2) 3_656 .
O2 Bk1 O7 70.3(2) 2_655 .
O3 Bk1 O7 95.0(2) 3_666 .
O4 Bk1 O7 82.6(2) 1_545 .
O5 Bk1 O7 132.5(2) . .
O6 Bk1 O7 65.7(2) . .
O1 Bk1 O1 66.3(2) 3_656 .
O2 Bk1 O1 115.7(2) 2_655 .
O3 Bk1 O1 73.5(2) 3_666 .
O4 Bk1 O1 75.5(2) 1_545 .
O5 Bk1 O1 157.6(2) . .
O6 Bk1 O1 115.6(2) . .
O7 Bk1 O1 59.36(19) . .
O1 Bk1 O3 67.5(2) 3_656 .
O2 Bk1 O3 89.5(2) 2_655 .
O3 Bk1 O3 63.4(2) 3_666 .
O4 Bk1 O3 123.0(2) 1_545 .
O5 Bk1 O3 58.3(2) . .
O6 Bk1 O3 123.2(2) . .
O7 Bk1 O3 154.33(19) . .
O1 Bk1 O3 120.98(19) . .
O1 Bk1 I3 97.42(17) 3_656 .
O2 Bk1 I3 88.74(16) 2_655 .
O3 Bk1 I3 78.37(16) 3_666 .
O4 Bk1 I3 83.34(16) 1_545 .
O5 Bk1 I3 160.49(16) . .
O6 Bk1 I3 92.98(15) . .
O7 Bk1 I3 29.30(14) . .
O1 Bk1 I3 31.11(13) . .
O3 Bk1 I3 140.62(12) . .
O1 Bk1 I2 84.16(17) 3_656 .
O2 Bk1 I2 84.49(16) 2_655 .
O3 Bk1 I2 90.86(16) 3_666 .
O4 Bk1 I2 107.93(16) 1_545 .
O5 Bk1 I2 28.18(16) . .
O6 Bk1 I2 93.44(15) . .
O7 Bk1 I2 151.24(14) . .
O1 Bk1 I2 148.46(13) . .
O3 Bk1 I2 30.46(13) . .
I3 Bk1 I2 168.552(15) . .
O1 Bk1 I1 167.38(17) 3_656 2_655
O2 Bk1 I1 25.68(15) 2_655 2_655
O3 Bk1 I1 90.77(16) 3_666 2_655
O4 Bk1 I1 112.05(15) 1_545 2_655
O5 Bk1 I1 95.39(16) . 2_655
O6 Bk1 I1 52.98(15) . 2_655
O7 Bk1 I1 48.29(15) . 2_655
O1 Bk1 I1 103.80(13) . 2_655
O3 Bk1 I1 114.62(13) . 2_655
I3 Bk1 I1 73.000(13) . 2_655
I2 Bk1 I1 103.608(14) . 2_655
O6 I1 O8 97.0(3) . .
O6 I1 O2 94.5(3) . .
O8 I1 O2 100.1(3) . .
O6 I1 Bk1 124.9(2) . 2_645
O8 I1 Bk1 109.2(2) . 2_645
O2 I1 Bk1 34.9(2) . 2_645
O6 I1 Bk1 34.9(2) . .
O8 I1 Bk1 111.9(2) . .
O2 I1 Bk1 120.3(2) . .
Bk1 I1 Bk1 135.919(15) 2_645 .
O3 I2 O4 98.9(3) . .
O3 I2 O5 92.1(3) . .
O4 I2 O5 97.9(3) . .
O3 I2 Bk1 53.7(2) . .
O4 I2 Bk1 96.2(2) . .
O5 I2 Bk1 39.0(2) . .
O3 I2 Bk1 24.2(2) . 3_666
O4 I2 Bk1 83.3(2) . 3_666
O5 I2 Bk1 112.6(2) . 3_666
Bk1 I2 Bk1 73.679(12) . 3_666
O3 I2 Bk1 84.9(2) . 1_565
O4 I2 Bk1 24.4(2) . 1_565
O5 I2 Bk1 118.4(2) . 1_565
Bk1 I2 Bk1 103.769(15) . 1_565
Bk1 I2 Bk1 64.285(11) 3_666 1_565
O3 I2 Bk1 160.2(2) . 2
O4 I2 Bk1 100.9(2) . 2
O5 I2 Bk1 84.8(2) . 2
Bk1 I2 Bk1 123.014(15) . 2
Bk1 I2 Bk1 161.674(15) 3_666 2
Bk1 I2 Bk1 113.779(14) 1_565 2
O7 I3 O1 89.1(3) . .
O7 I3 O9 99.0(3) . .
O1 I3 O9 91.8(3) . .
O7 I3 O9 84.6(3) . 3_756
O1 I3 O9 164.3(3) . 3_756
O9 I3 O9 75.2(3) . 3_756
O7 I3 Bk1 41.75(19) . .
O1 I3 Bk1 49.1(2) . .
O9 I3 Bk1 87.8(2) . .
O9 I3 Bk1 120.35(16) 3_756 .
O7 I3 Bk1 107.3(2) . 3_656
O1 I3 Bk1 18.8(2) . 3_656
O9 I3 Bk1 93.0(2) . 3_656
O9 I3 Bk1 164.65(15) 3_756 3_656
Bk1 I3 Bk1 67.900(12) . 3_656
O7 I3 Bk1 99.2(2) . 1_545
O1 I3 Bk1 69.2(2) . 1_545
O9 I3 Bk1 153.3(2) . 1_545
O9 I3 Bk1 125.94(15) 3_756 1_545
Bk1 I3 Bk1 92.959(13) . 1_545
Bk1 I3 Bk1 62.897(10) 3_656 1_545
I3 O7 Bk1 109.0(3) . .
I1 O2 Bk1 119.4(3) . 2_645
I2 O3 Bk1 137.8(4) . 3_666
I2 O3 Bk1 95.9(3) . .
Bk1 O3 Bk1 116.6(2) 3_666 .
I1 O6 Bk1 120.1(3) . .
I2 O5 Bk1 112.9(3) . .
I3 O1 Bk1 146.5(4) . 3_656
I3 O1 Bk1 99.8(3) . .
Bk1 O1 Bk1 113.7(2) 3_656 .
I2 O4 Bk1 137.6(3) . 1_565
I2 O4 Bk1 70.96(19) . 3_666
Bk1 O4 Bk1 74.48(15) 1_565 3_666
I2 O4 Bk1 58.10(19) . .
Bk1 O4 Bk1 125.8(2) 1_565 .
Bk1 O4 Bk1 65.72(10) 3_666 .
I3 O9 I3 104.8(3) . 3_756
I3 O9 Bk1 64.02(18) . .
I3 O9 Bk1 125.1(2) 3_756 .

loop_
_geom_bond_atom_site_label_1
_geom_bond_atom_site_label_2
_geom_bond_distance
_geom_bond_site_symmetry_2
Bk1 O1 2.327(6) 3_656
Bk1 O2 2.405(6) 2_655
Bk1 O3 2.407(6) 3_666
Bk1 O4 2.418(6) 1_545
Bk1 O5 2.421(7) .
Bk1 O6 2.452(6) .
Bk1 O7 2.459(6) .
Bk1 O1 2.679(7) .
Bk1 O3 2.873(7) .
Bk1 I3 3.4925(6) .
Bk1 I2 3.5471(6) .
Bk1 I1 3.6590(6) 2_655
I1 O6 1.808(6) .
I1 O8 1.811(6) .
I1 O2 1.820(6) .
I1 Bk1 3.6590(6) 2_645
I2 O3 1.808(6) .
I2 O4 1.812(6) .
I2 O5 1.818(7) .
I2 Bk1 3.9375(6) 3_666
I2 Bk1 3.9489(6) 1_565
I2 Bk1 4.4248(6) 2
I3 O7 1.807(6) .
I3 O1 1.831(6) .
I3 O9 1.834(6) .
I3 O9 2.364(6) 3_756
I3 Bk1 3.9849(6) 3_656
I3 Bk1 4.5820(6) 1_545
O2 Bk1 2.405(6) 2_645
O3 Bk1 2.407(6) 3_666
O1 Bk1 2.327(6) 3_656
O4 Bk1 2.418(6) 1_565
O4 Bk1 4.137(6) 3_666
O9 I3 2.364(6) 3_756
